data_7020910
loop_
_publ_author_name
'Marchetti, Fabio'
'Pampaloni, Guido'
'Zacchini, Stefano'

_publ_section_title
;
 The interaction of molybdenum pentachloride with carbonyl compounds.
;
_journal_issue 7
_journal_name_full 'Dalton transactions (Cambridge, England : 2003)'
_journal_page_first 2477
_journal_page_last 2487
_journal_paper_doi 10.1039/c2dt32456c
_journal_volume 42
_journal_year 2013
_chemical_formula_sum 'C18 H40 Cl4 Mo N4 O2'
_chemical_formula_weight 582.28
_chemical_name_systematic
;
?
;
_space_group_IT_number 14
_symmetry_cell_setting monoclinic
_symmetry_space_group_name_Hall '-P 2yn'
_symmetry_space_group_name_H-M 'P 1 21/n 1'
_atom_sites_solution_hydrogens geom
_atom_sites_solution_primary direct
_atom_sites_solution_secondary difmap
_audit_creation_method SHELXL-97
_cell_angle_alpha 90.00
_cell_angle_beta 90.8350(10)
_cell_angle_gamma 90.00
_cell_formula_units_Z 2
_cell_length_a 8.3472(10)
_cell_length_b 13.0488(15)
_cell_length_c 12.3362(15)
_cell_measurement_reflns_used 6711
_cell_measurement_temperature 100(2)
_cell_measurement_theta_max 28.56
_cell_measurement_theta_min 2.272
_cell_volume 1343.5(3)
_computing_cell_refinement 'APEX2 (Bruker AXS, 2006)'
_computing_data_collection 'APEX2 (Bruker AXS, 2006)'
_computing_data_reduction 'SAINT (Bruker AXS, 2004)'
_computing_molecular_graphics 'ORTEPIII (johnson, 1996)'
_computing_publication_material 'XCIF (Bruker AXS, 2001)'
_computing_structure_refinement 'SHELXL-97 (Sheldrick, 1997)'
_computing_structure_solution 'SHELXS-97 (Sheldrick, 1990)'
_diffrn_ambient_temperature 100(2)
_diffrn_measured_fraction_theta_full 0.999
_diffrn_measured_fraction_theta_max 0.999
_diffrn_measurement_device_type 'CCD area detector'
_diffrn_measurement_method 'phi and omega scans'
_diffrn_radiation_monochromator graphite
_diffrn_radiation_source 'fine-focus sealed tube'
_diffrn_radiation_type MoK\a
_diffrn_radiation_wavelength 0.71073
_diffrn_reflns_av_R_equivalents 0.0221
_diffrn_reflns_av_sigmaI/netI 0.0199
_diffrn_reflns_limit_h_max 9
_diffrn_reflns_limit_h_min -9
_diffrn_reflns_limit_k_max 15
_diffrn_reflns_limit_k_min -15
_diffrn_reflns_limit_l_max 14
_diffrn_reflns_limit_l_min -14
_diffrn_reflns_number 9302
_diffrn_reflns_theta_full 25.02
_diffrn_reflns_theta_max 25.02
_diffrn_reflns_theta_min 2.27
_exptl_absorpt_coefficient_mu 0.906
_exptl_absorpt_correction_T_max 0.8539
_exptl_absorpt_correction_T_min 0.8119
_exptl_absorpt_correction_type empirical
_exptl_absorpt_process_details
;
Data were corrected for Lorentz polarization and absorption
effects (empirical absorption correction SADABS).
R(int) = 0.1068 (selected reflections only, before parameter refinement)
R(int) = 0.0384 (selected reflections only, after parameter refinement)
;
_exptl_crystal_colour red
_exptl_crystal_density_diffrn 1.439
_exptl_crystal_density_method 'not measured'
_exptl_crystal_description prism
_exptl_crystal_F_000 604
_exptl_crystal_size_max 0.24
_exptl_crystal_size_mid 0.21
_exptl_crystal_size_min 0.18
_refine_diff_density_max 0.369
_refine_diff_density_min -0.295
_refine_diff_density_rms 0.057
_refine_ls_extinction_method none
_refine_ls_goodness_of_fit_ref 1.125
_refine_ls_hydrogen_treatment constr
_refine_ls_matrix_type full
_refine_ls_number_parameters 137
_refine_ls_number_reflns 2374
_refine_ls_number_restraints 6
_refine_ls_restrained_S_all 1.130
_refine_ls_R_factor_all 0.0230
_refine_ls_R_factor_gt 0.0213
_refine_ls_shift/su_max 0.001
_refine_ls_shift/su_mean 0.000
_refine_ls_structure_factor_coef Fsqd
_refine_ls_weighting_details 'calc w=1/[\s^2^(Fo^2^)+(0.0185P)^2^+0.8964P] where P=(Fo^2^+2Fc^2^)/3'
_refine_ls_weighting_scheme calc
_refine_ls_wR_factor_gt 0.0497
_refine_ls_wR_factor_ref 0.0504
_reflns_number_gt 2261
_reflns_number_total 2374
_reflns_threshold_expression >2sigma(I)
_cod_data_source_file c2dt32456c.txt
_cod_data_source_block p21n
_cod_original_sg_symbol_H-M P2(1)/n
_cod_database_code 7020910

loop_
_symmetry_equiv_pos_as_xyz
'x, y, z'
'-x+1/2, y+1/2, -z+1/2'
'-x, -y, -z'
'x-1/2, -y-1/2, z-1/2'

loop_
_atom_site_label
_atom_site_type_symbol
_atom_site_fract_x
_atom_site_fract_y
_atom_site_fract_z
_atom_site_U_iso_or_equiv
_atom_site_adp_type
_atom_site_occupancy
_atom_site_symmetry_multiplicity
_atom_site_calc_flag
_atom_site_refinement_flags
C1 C 0.1048(2) 0.68419(14) 0.85931(14) 0.0163(4) Uani 1 1 d .
C2 C 0.3856(2) 0.64925(14) 0.89901(15) 0.0180(4) Uani 1 1 d .
H2A H 0.3477 0.6095 0.9620 0.022 Uiso 1 1 calc R
H2B H 0.4784 0.6909 0.9235 0.022 Uiso 1 1 calc R
C3 C 0.4396(2) 0.57533(16) 0.81151(17) 0.0238(4) Uani 1 1 d .
H3A H 0.3503 0.5303 0.7908 0.036 Uiso 1 1 calc R
H3B H 0.5291 0.5339 0.8393 0.036 Uiso 1 1 calc R
H3C H 0.4741 0.6142 0.7480 0.036 Uiso 1 1 calc R
C4 C 0.3105(2) 0.80594(15) 0.79518(16) 0.0218(4) Uani 1 1 d .
H4A H 0.2186 0.8318 0.7515 0.026 Uiso 1 1 calc R
H4B H 0.3926 0.7814 0.7443 0.026 Uiso 1 1 calc R
C5 C 0.3801(3) 0.89400(16) 0.86117(18) 0.0290(5) Uani 1 1 d .
H5A H 0.2974 0.9221 0.9083 0.044 Uiso 1 1 calc R
H5B H 0.4178 0.9477 0.8121 0.044 Uiso 1 1 calc R
H5C H 0.4702 0.8690 0.9057 0.044 Uiso 1 1 calc R
C6 C -0.1598(2) 0.69281(16) 0.77480(17) 0.0244(4) Uani 1 1 d .
H6A H -0.2550 0.7377 0.7797 0.029 Uiso 1 1 calc R
H6B H -0.1844 0.6274 0.8116 0.029 Uiso 1 1 calc R
C7 C -0.1240(3) 0.67225(19) 0.65658(18) 0.0351(5) Uani 1 1 d .
H7A H -0.0959 0.7367 0.6208 0.053 Uiso 1 1 calc R
H7B H -0.2187 0.6425 0.6208 0.053 Uiso 1 1 calc R
H7C H -0.0341 0.6242 0.6517 0.053 Uiso 1 1 calc R
C8 C -0.0378(3) 0.85209(15) 0.85696(19) 0.0298(5) Uani 1 1 d .
H8A H -0.0879 0.8884 0.7947 0.036 Uiso 1 1 calc R
H8B H 0.0700 0.8818 0.8695 0.036 Uiso 1 1 calc R
C9 C -0.1369(4) 0.8689(2) 0.9555(3) 0.0572(8) Uani 1 1 d U
H9A H -0.2413 0.8355 0.9454 0.086 Uiso 1 1 calc R
H9B H -0.1526 0.9425 0.9665 0.086 Uiso 1 1 calc R
H9C H -0.0818 0.8396 1.0189 0.086 Uiso 1 1 calc R
Cl1 Cl 0.14661(5) 0.59844(3) 1.13184(4) 0.01943(11) Uani 1 1 d .
Cl2 Cl 0.22629(5) 0.39375(3) 0.97375(4) 0.01896(11) Uani 1 1 d .
Mo1 Mo 0.0000 0.5000 1.0000 0.01165(8) Uani 1 2 d S
N1 N 0.25589(18) 0.71849(12) 0.86123(13) 0.0167(3) Uani 1 1 d .
N2 N -0.02156(19) 0.74263(12) 0.83002(13) 0.0196(3) Uani 1 1 d .
O1 O 0.07937(15) 0.58783(9) 0.87956(10) 0.0153(3) Uani 1 1 d .

loop_
_atom_site_aniso_label
_atom_site_aniso_U_11
_atom_site_aniso_U_22
_atom_site_aniso_U_33
_atom_site_aniso_U_23
_atom_site_aniso_U_13
_atom_site_aniso_U_12
C1 0.0207(10) 0.0159(9) 0.0124(9) 0.0006(7) 0.0007(7) -0.0018(7)
C2 0.0142(9) 0.0198(10) 0.0201(10) 0.0020(8) -0.0011(7) -0.0018(7)
C3 0.0190(10) 0.0251(11) 0.0274(11) -0.0031(9) 0.0025(8) 0.0001(8)
C4 0.0244(10) 0.0192(10) 0.0219(10) 0.0054(8) 0.0052(8) -0.0049(8)
C5 0.0323(12) 0.0217(11) 0.0332(12) 0.0018(9) 0.0037(10) -0.0082(9)
C6 0.0212(10) 0.0265(11) 0.0254(11) 0.0078(8) -0.0081(8) -0.0017(8)
C7 0.0391(13) 0.0356(13) 0.0304(12) -0.0020(10) -0.0068(10) 0.0123(10)
C8 0.0265(11) 0.0165(10) 0.0464(14) 0.0074(9) -0.0030(10) 0.0024(8)
C9 0.0621(19) 0.0285(14) 0.082(2) -0.0203(14) 0.0239(16) -0.0065(13)
Cl1 0.0181(2) 0.0220(2) 0.0181(2) -0.00548(18) -0.00081(18) -0.00594(18)
Cl2 0.0178(2) 0.0183(2) 0.0208(2) -0.00001(17) -0.00019(18) 0.00422(17)
Mo1 0.01220(12) 0.01063(12) 0.01211(12) 0.00041(8) -0.00091(8) -0.00106(8)
N1 0.0164(8) 0.0163(8) 0.0173(8) 0.0033(6) 0.0017(6) -0.0011(6)
N2 0.0177(8) 0.0157(8) 0.0254(9) 0.0048(7) -0.0021(7) -0.0008(6)
O1 0.0175(7) 0.0138(6) 0.0145(6) 0.0026(5) -0.0004(5) -0.0020(5)

loop_
_atom_type_symbol
_atom_type_description
_atom_type_scat_dispersion_real
_atom_type_scat_dispersion_imag
_atom_type_scat_source
C C 0.0033 0.0016 'International Tables Vol C Tables 4.2.6.8 and 6.1.1.4'
H H 0.0000 0.0000 'International Tables Vol C Tables 4.2.6.8 and 6.1.1.4'
N N 0.0061 0.0033 'International Tables Vol C Tables 4.2.6.8 and 6.1.1.4'
O O 0.0106 0.0060 'International Tables Vol C Tables 4.2.6.8 and 6.1.1.4'
Cl Cl 0.1484 0.1585 'International Tables Vol C Tables 4.2.6.8 and 6.1.1.4'
Mo Mo -1.6832 0.6857 'International Tables Vol C Tables 4.2.6.8 and 6.1.1.4'

loop_
_geom_angle_atom_site_label_1
_geom_angle_atom_site_label_2
_geom_angle_atom_site_label_3
_geom_angle
_geom_angle_site_symmetry_1
_geom_angle_site_symmetry_3
O1 C1 N1 118.48(16) . .
O1 C1 N2 118.01(16) . .
N1 C1 N2 123.35(17) . .
N1 C2 C3 112.74(15) . .
N1 C2 H2A 109.0 . .
C3 C2 H2A 109.0 . .
N1 C2 H2B 109.0 . .
C3 C2 H2B 109.0 . .
H2A C2 H2B 107.8 . .
C2 C3 H3A 109.5 . .
C2 C3 H3B 109.5 . .
H3A C3 H3B 109.5 . .
C2 C3 H3C 109.5 . .
H3A C3 H3C 109.5 . .
H3B C3 H3C 109.5 . .
N1 C4 C5 114.03(16) . .
N1 C4 H4A 108.7 . .
C5 C4 H4A 108.7 . .
N1 C4 H4B 108.7 . .
C5 C4 H4B 108.7 . .
H4A C4 H4B 107.6 . .
C4 C5 H5A 109.5 . .
C4 C5 H5B 109.5 . .
H5A C5 H5B 109.5 . .
C4 C5 H5C 109.5 . .
H5A C5 H5C 109.5 . .
H5B C5 H5C 109.5 . .
N2 C6 C7 110.89(18) . .
N2 C6 H6A 109.5 . .
C7 C6 H6A 109.5 . .
N2 C6 H6B 109.5 . .
C7 C6 H6B 109.5 . .
H6A C6 H6B 108.0 . .
C6 C7 H7A 109.5 . .
C6 C7 H7B 109.5 . .
H7A C7 H7B 109.5 . .
C6 C7 H7C 109.5 . .
H7A C7 H7C 109.5 . .
H7B C7 H7C 109.5 . .
N2 C8 C9 112.26(19) . .
N2 C8 H8A 109.2 . .
C9 C8 H8A 109.2 . .
N2 C8 H8B 109.2 . .
C9 C8 H8B 109.2 . .
H8A C8 H8B 107.9 . .
C8 C9 H9A 109.5 . .
C8 C9 H9B 109.5 . .
H9A C9 H9B 109.5 . .
C8 C9 H9C 109.5 . .
H9A C9 H9C 109.5 . .
H9B C9 H9C 109.5 . .
O1 Mo1 O1 180.0 . 3_567
O1 Mo1 Cl2 92.27(4) . 3_567
O1 Mo1 Cl2 87.73(4) 3_567 3_567
O1 Mo1 Cl2 87.73(4) . .
O1 Mo1 Cl2 92.27(4) 3_567 .
Cl2 Mo1 Cl2 180.0 3_567 .
O1 Mo1 Cl1 91.47(4) . .
O1 Mo1 Cl1 88.53(4) 3_567 .
Cl2 Mo1 Cl1 89.648(17) 3_567 .
Cl2 Mo1 Cl1 90.352(17) . .
O1 Mo1 Cl1 88.53(4) . 3_567
O1 Mo1 Cl1 91.47(4) 3_567 3_567
Cl2 Mo1 Cl1 90.352(17) 3_567 3_567
Cl2 Mo1 Cl1 89.648(17) . 3_567
Cl1 Mo1 Cl1 180.0 . 3_567
C1 N1 C4 123.12(16) . .
C1 N1 C2 119.10(15) . .
C4 N1 C2 114.52(15) . .
C1 N2 C8 124.24(17) . .
C1 N2 C6 118.46(16) . .
C8 N2 C6 117.10(16) . .
C1 O1 Mo1 139.02(12) . .

loop_
_geom_bond_atom_site_label_1
_geom_bond_atom_site_label_2
_geom_bond_distance
_geom_bond_site_symmetry_2
C1 O1 1.300(2) .
C1 N1 1.338(2) .
C1 N2 1.347(2) .
C2 N1 1.480(2) .
C2 C3 1.521(3) .
C2 H2A 0.9900 .
C2 H2B 0.9900 .
C3 H3A 0.9800 .
C3 H3B 0.9800 .
C3 H3C 0.9800 .
C4 N1 1.478(2) .
C4 C5 1.519(3) .
C4 H4A 0.9900 .
C4 H4B 0.9900 .
C5 H5A 0.9800 .
C5 H5B 0.9800 .
C5 H5C 0.9800 .
C6 N2 1.481(2) .
C6 C7 1.517(3) .
C6 H6A 0.9900 .
C6 H6B 0.9900 .
C7 H7A 0.9800 .
C7 H7B 0.9800 .
C7 H7C 0.9800 .
C8 N2 1.473(3) .
C8 C9 1.496(4) .
C8 H8A 0.9900 .
C8 H8B 0.9900 .
C9 H9A 0.9800 .
C9 H9B 0.9800 .
C9 H9C 0.9800 .
Cl1 Mo1 2.3947(5) .
Cl2 Mo1 2.3691(5) .
Mo1 O1 1.9971(12) .
Mo1 O1 1.9971(12) 3_567
Mo1 Cl2 2.3691(5) 3_567
Mo1 Cl1 2.3947(5) 3_567

loop_
_geom_torsion_atom_site_label_1
_geom_torsion_atom_site_label_2
_geom_torsion_atom_site_label_3
_geom_torsion_atom_site_label_4
_geom_torsion
_geom_torsion_site_symmetry_1
O1 C1 N1 C4 151.14(17) .
N2 C1 N1 C4 -24.0(3) .
O1 C1 N1 C2 -7.3(2) .
N2 C1 N1 C2 177.51(17) .
C5 C4 N1 C1 121.0(2) .
C5 C4 N1 C2 -79.7(2) .
C3 C2 N1 C1 81.2(2) .
C3 C2 N1 C4 -79.1(2) .
O1 C1 N2 C8 147.32(18) .
N1 C1 N2 C8 -37.5(3) .
O1 C1 N2 C6 -27.5(3) .
N1 C1 N2 C6 147.65(18) .
C9 C8 N2 C1 -96.9(3) .
C9 C8 N2 C6 78.0(3) .
C7 C6 N2 C1 -77.6(2) .
C7 C6 N2 C8 107.2(2) .
N1 C1 O1 Mo1 104.2(2) .
N2 C1 O1 Mo1 -80.4(2) .
O1 Mo1 O1 C1 121(31) 3_567
Cl2 Mo1 O1 C1 48.20(18) 3_567
Cl2 Mo1 O1 C1 -131.80(18) .
Cl1 Mo1 O1 C1 -41.50(18) .
Cl1 Mo1 O1 C1 138.50(18) 3_567
